data_7707084
loop_
_publ_author_name
'Akopov, Georgiy'
'Mark, Justin'
'Viswanathan, Gayatri'
'Lee, Shannon J.'
'McBride, Brennan C.'
'Won, Juyeon'
'Perras, Fr\'ed\'eric A'
'Paterson, Alexander L.'
'Yuan, Bing'
'Sen, Sabyasachi'
'Adeyemi, Adedoyin N.'
'Zhang, Feng'
'Wang, Cai-Zhuang'
'Ho, Kai-Ming'
'Miller, Gordon J.'
'Kovnir, Kirill'

_publ_section_title
;
 Third time's the charm: intricate non-centrosymmetric polymorphism in
 <i>Ln</i>SiP<sub>3</sub> (<i>Ln</i> = La and Ce) induced by distortions
 of phosphorus square layers.
;
_journal_issue 19
_journal_name_full 'Dalton transactions (Cambridge, England : 2003)'
_journal_page_first 6463
_journal_page_last 6476
_journal_paper_doi 10.1039/d1dt00845e
_journal_volume 50
_journal_year 2021
_chemical_formula_sum 'La P3 Si'
_chemical_formula_weight 259.91
_space_group_crystal_system orthorhombic
_space_group_IT_number 33
_space_group_name_Hall 'P 2c -2n'
_space_group_name_H-M_alt 'P n a 21'
_audit_creation_method SHELXL-2014/7
_audit_update_record
;
2021-03-28 deposited with the CCDC.	2021-04-09 downloaded from the CCDC.
;
_cell_angle_alpha 90
_cell_angle_beta 90
_cell_angle_gamma 90
_cell_formula_units_Z 8
_cell_length_a 5.9078(3)
_cell_length_b 25.4382(10)
_cell_length_c 5.7398(2)
_cell_measurement_reflns_used 8022
_cell_measurement_temperature 99(2)
_cell_measurement_theta_max 27.72
_cell_measurement_theta_min 3.20
_cell_volume 862.60(6)
_computing_structure_refinement 'SHELXL-2014/7 (Sheldrick, 2014)'
_diffrn_ambient_temperature 99(2)
_diffrn_measured_fraction_theta_full 0.999
_diffrn_measured_fraction_theta_max 0.996
_diffrn_measurement_device_type 'Bruker Venture area-detector'
_diffrn_measurement_method 'profile data from \w scans'
_diffrn_radiation_type MoK\a
_diffrn_radiation_wavelength 0.71073
_diffrn_reflns_av_R_equivalents 0.0274
_diffrn_reflns_av_unetI/netI 0.0248
_diffrn_reflns_Laue_measured_fraction_full 0.999
_diffrn_reflns_Laue_measured_fraction_max 0.996
_diffrn_reflns_limit_h_max 5
_diffrn_reflns_limit_h_min -7
_diffrn_reflns_limit_k_max 32
_diffrn_reflns_limit_k_min -33
_diffrn_reflns_limit_l_max 6
_diffrn_reflns_limit_l_min -7
_diffrn_reflns_number 8022
_diffrn_reflns_point_group_measured_fraction_full 0.999
_diffrn_reflns_point_group_measured_fraction_max 0.997
_diffrn_reflns_theta_full 25.242
_diffrn_reflns_theta_max 27.717
_diffrn_reflns_theta_min 3.203
_diffrn_source 'fine-focus sealed tube'
_exptl_absorpt_coefficient_mu 11.074
_exptl_absorpt_correction_T_max 1.00
_exptl_absorpt_correction_T_min 0.39
_exptl_absorpt_correction_type numerical
_exptl_absorpt_process_details SADABS
_exptl_crystal_colour black
_exptl_crystal_density_diffrn 4.003
_exptl_crystal_description plate
_exptl_crystal_F_000 928
_exptl_crystal_size_max 0.332
_exptl_crystal_size_mid 0.096
_exptl_crystal_size_min 0.070
_refine_diff_density_max 0.749
_refine_diff_density_min -1.222
_refine_diff_density_rms 0.174
_refine_ls_abs_structure_details
;
 Refined as an inversion twin.
;
_refine_ls_abs_structure_Flack 0.33(2)
_refine_ls_extinction_coef 0.00114(11)
_refine_ls_extinction_expression Fc^*^=kFc[1+0.001xFc^2^\l^3^/sin(2\q)]^-1/4^
_refine_ls_extinction_method 'SHELXL-2014/7 (Sheldrick 2014'
_refine_ls_goodness_of_fit_ref 1.208
_refine_ls_hydrogen_treatment undef
_refine_ls_matrix_type full
_refine_ls_number_parameters 93
_refine_ls_number_reflns 1904
_refine_ls_number_restraints 1
_refine_ls_restrained_S_all 1.208
_refine_ls_R_factor_all 0.0175
_refine_ls_R_factor_gt 0.0167
_refine_ls_shift/su_max 0.002
_refine_ls_shift/su_mean 0.000
_refine_ls_structure_factor_coef Fsqd
_refine_ls_weighting_details 'w=1/[\s^2^(Fo^2^)+(0.0045P)^2^+2.0021P] where P=(Fo^2^+2Fc^2^)/3'
_refine_ls_weighting_scheme calc
_refine_ls_wR_factor_gt 0.0391
_refine_ls_wR_factor_ref 0.0395
_reflns_Friedel_coverage 0.821
_reflns_Friedel_fraction_full 1.000
_reflns_Friedel_fraction_max 0.998
_reflns_number_gt 1868
_reflns_number_total 1904
_reflns_threshold_expression 'I > 2\s(I)'
_cod_data_source_file d1dt00845e2.cif
_cod_data_source_block LaSiP3_Pna21
_cod_depositor_comments 'Adding full bibliography for 7707082--7707086.cif.'
_cod_database_code 7707084
_shelx_shelxl_version_number 2014/7
_shelx_space_group_comment
;
The symmetry employed for this shelxl refinement is uniquely defined
by the following loop, which should always be used as a source of
symmetry information in preference to the above space-group names.
They are only intended as comments.
;
_shelx_estimated_absorpt_t_min 0.120
_shelx_estimated_absorpt_t_max 0.511

loop_
_space_group_symop_operation_xyz
'x, y, z'
'-x, -y, z+1/2'
'x+1/2, -y+1/2, z'
'-x+1/2, y+1/2, z+1/2'

loop_
_atom_site_label
_atom_site_type_symbol
_atom_site_fract_x
_atom_site_fract_y
_atom_site_fract_z
_atom_site_U_iso_or_equiv
_atom_site_adp_type
_atom_site_occupancy
_atom_site_site_symmetry_order
_atom_site_calc_flag
_atom_site_refinement_flags_posn
_atom_site_refinement_flags_adp
_atom_site_refinement_flags_occupancy
_atom_site_disorder_assembly
_atom_site_disorder_group
La1 La 0.52914(4) 0.40137(2) 0.93732(9) 0.00325(9) Uani 1 1 d . . . . .
La2 La 1.02757(4) 0.41071(2) 0.43631(10) 0.00363(9) Uani 1 1 d . . . . .
P1 P 0.9827(2) 0.28849(5) 0.4646(4) 0.0044(3) Uani 1 1 d . . . . .
P2 P 0.52186(18) 0.37177(4) 1.4394(5) 0.0043(2) Uani 1 1 d . . . . .
P3 P 0.3152(4) 0.49771(9) 0.7336(3) 0.0044(4) Uani 1 1 d . . . . .
P4 P 0.03295(18) 0.37582(4) 0.9385(5) 0.0042(2) Uani 1 1 d . . . . .
P5 P 0.5914(2) 0.28343(5) 0.9671(3) 0.0043(3) Uani 1 1 d . . . . .
Si1 Si 0.6203(3) 0.29071(6) 0.3580(3) 0.0049(3) Uani 1 1 d . . . . .
Si2 Si 0.9499(3) 0.29413(6) 0.8546(3) 0.0042(3) Uani 1 1 d . . . . .
P6 P 0.6851(4) 0.50211(9) 0.6338(3) 0.0060(4) Uani 1 1 d . . . . .

loop_
_atom_site_aniso_label
_atom_site_aniso_U_11
_atom_site_aniso_U_22
_atom_site_aniso_U_33
_atom_site_aniso_U_23
_atom_site_aniso_U_13
_atom_site_aniso_U_12
La1 0.00153(13) 0.00438(13) 0.00383(15) 0.0002(3) 0.0004(3) 0.00021(7)
La2 0.00181(13) 0.00510(13) 0.00400(15) -0.0007(3) 0.0006(3) -0.00023(8)
P1 0.0030(5) 0.0053(5) 0.0048(10) -0.0007(6) 0.0001(7) 0.0005(4)
P2 0.0030(5) 0.0057(5) 0.0043(6) 0.0005(11) 0.0012(11) 0.0005(4)
P3 0.0037(9) 0.0043(9) 0.0052(11) -0.0001(8) 0.0013(7) -0.0012(7)
P4 0.0029(5) 0.0051(5) 0.0048(6) -0.0011(11) 0.0007(11) -0.0003(3)
P5 0.0025(5) 0.0057(5) 0.0048(9) -0.0004(6) -0.0007(6) -0.0002(4)
Si1 0.0037(7) 0.0048(6) 0.0061(8) 0.0001(5) 0.0000(5) -0.0003(5)
Si2 0.0031(7) 0.0050(7) 0.0045(7) 0.0001(5) -0.0001(5) -0.0001(5)
P6 0.0038(8) 0.0074(9) 0.0067(12) 0.0004(9) -0.0020(8) 0.0007(7)

loop_
_atom_type_symbol
_atom_type_description
_atom_type_scat_dispersion_real
_atom_type_scat_dispersion_imag
_atom_type_scat_source
Si Si 0.0817 0.0704 'International Tables Vol C Tables 4.2.6.8 and 6.1.1.4'
P P 0.1023 0.0942 'International Tables Vol C Tables 4.2.6.8 and 6.1.1.4'
La La -0.2871 2.4523 'International Tables Vol C Tables 4.2.6.8 and 6.1.1.4'

loop_
_geom_angle_atom_site_label_1
_geom_angle_atom_site_label_2
_geom_angle_atom_site_label_3
_geom_angle
_geom_angle_site_symmetry_1
_geom_angle_site_symmetry_3
_geom_angle_publ_flag
P2 La1 P2 150.55(4) 1_554 . ?
P2 La1 P6 124.68(5) 1_554 2_665 ?
P2 La1 P6 80.57(5) . 2_665 ?
P2 La1 P3 79.91(5) 1_554 . ?
P2 La1 P3 125.34(5) . . ?
P6 La1 P3 45.19(3) 2_665 . ?
P2 La1 P4 86.15(6) 1_554 . ?
P2 La1 P4 85.93(6) . . ?
P6 La1 P4 76.30(5) 2_665 . ?
P3 La1 P4 76.48(5) . . ?
P2 La1 P5 78.70(5) 1_554 . ?
P2 La1 P5 72.34(5) . . ?
P6 La1 P5 147.74(6) 2_665 . ?
P3 La1 P5 152.16(6) . . ?
P4 La1 P5 84.49(3) . . ?
P2 La1 P4 87.83(6) 1_554 1_655 ?
P2 La1 P4 87.59(6) . 1_655 ?
P6 La1 P4 126.10(6) 2_665 1_655 ?
P3 La1 P4 125.99(6) . 1_655 ?
P4 La1 P4 155.17(4) . 1_655 ?
P5 La1 P4 70.71(3) . 1_655 ?
P2 La1 P3 136.00(5) 1_554 2_665 ?
P2 La1 P3 72.19(5) . 2_665 ?
P6 La1 P3 42.61(4) 2_665 2_665 ?
P3 La1 P3 70.95(5) . 2_665 ?
P4 La1 P3 116.81(6) . 2_665 ?
P5 La1 P3 136.63(6) . 2_665 ?
P4 La1 P3 83.67(6) 1_655 2_665 ?
P2 La1 P6 71.64(5) 1_554 . ?
P2 La1 P6 136.53(5) . . ?
P6 La1 P6 70.87(5) 2_665 . ?
P3 La1 P6 42.37(4) . . ?
P4 La1 P6 116.82(6) . . ?
P5 La1 P6 141.39(6) . . ?
P4 La1 P6 83.80(6) 1_655 . ?
P3 La1 P6 64.55(3) 2_665 . ?
P2 La1 La2 134.28(2) 1_554 1_556 ?
P2 La1 La2 49.57(2) . 1_556 ?
P6 La1 La2 89.60(4) 2_665 1_556 ?
P3 La1 La2 121.77(5) . 1_556 ?
P4 La1 La2 135.20(6) . 1_556 ?
P5 La1 La2 86.04(3) . 1_556 ?
P4 La1 La2 46.49(5) 1_655 1_556 ?
P3 La1 La2 51.74(4) 2_665 1_556 ?
P6 La1 La2 97.20(4) . 1_556 ?
P2 La1 La2 49.51(2) 1_554 . ?
P2 La1 La2 134.40(2) . . ?
P6 La1 La2 121.29(5) 2_665 . ?
P3 La1 La2 88.96(4) . . ?
P4 La1 La2 135.35(6) . . ?
P5 La1 La2 90.56(3) . . ?
P4 La1 La2 46.85(5) 1_655 . ?
P3 La1 La2 96.82(4) 2_665 . ?
P6 La1 La2 51.31(4) . . ?
La2 La1 La2 88.341(7) 1_556 . ?
P2 La1 La2 132.46(2) 1_554 1_456 ?
P2 La1 La2 48.16(2) . 1_456 ?
P6 La1 La2 52.11(5) 2_665 1_456 ?
P3 La1 La2 85.47(4) . 1_456 ?
P4 La1 La2 46.37(5) . 1_456 ?
P5 La1 La2 96.03(3) . 1_456 ?
P4 La1 La2 135.40(6) 1_655 1_456 ?
P3 La1 La2 78.01(4) 2_665 1_456 ?
P6 La1 La2 122.20(4) . 1_456 ?
La2 La1 La2 91.572(14) 1_556 1_456 ?
La2 La1 La2 173.393(9) . 1_456 ?
P4 La2 P4 145.61(4) 1_654 1_655 ?
P4 La2 P2 84.27(6) 1_654 1_654 ?
P4 La2 P2 83.68(6) 1_655 1_654 ?
P4 La2 P1 75.84(5) 1_654 . ?
P4 La2 P1 70.02(5) 1_655 . ?
P2 La2 P1 76.14(3) 1_654 . ?
P4 La2 P2 85.53(6) 1_654 1_554 ?
P4 La2 P2 84.95(6) 1_655 1_554 ?
P2 La2 P2 142.92(4) 1_654 1_554 ?
P1 La2 P2 66.80(3) . 1_554 ?
P4 La2 P3 133.90(4) 1_654 1_655 ?
P4 La2 P3 72.24(4) 1_655 1_655 ?
P2 La2 P3 73.88(6) 1_654 1_655 ?
P1 La2 P3 133.65(5) . 1_655 ?
P2 La2 P3 134.68(6) 1_554 1_655 ?
P4 La2 P6 123.11(5) 1_654 . ?
P4 La2 P6 83.39(4) 1_655 . ?
P2 La2 P6 143.98(6) 1_654 . ?
P1 La2 P6 129.37(5) . . ?
P2 La2 P6 68.66(5) 1_554 . ?
P3 La2 P6 70.18(5) 1_655 . ?
P4 La2 P6 71.97(4) 1_654 2_764 ?
P4 La2 P6 134.23(4) 1_655 2_764 ?
P2 La2 P6 74.39(5) 1_654 2_764 ?
P1 La2 P6 137.93(5) . 2_764 ?
P2 La2 P6 134.84(6) 1_554 2_764 ?
P3 La2 P6 63.31(3) 1_655 2_764 ?
P6 La2 P6 91.31(5) . 2_764 ?
P4 La2 P3 83.06(4) 1_654 2_664 ?
P4 La2 P3 123.46(4) 1_655 2_664 ?
P2 La2 P3 144.12(6) 1_654 2_664 ?
P1 La2 P3 131.99(5) . 2_664 ?
P2 La2 P3 68.99(5) 1_554 2_664 ?
P3 La2 P3 91.44(5) 1_655 2_664 ?
P6 La2 P3 40.85(3) . 2_664 ?
P6 La2 P3 69.78(5) 2_764 2_664 ?
P4 La2 La1 47.61(2) 1_654 1_554 ?
P4 La2 La1 130.98(2) 1_655 1_554 ?
P2 La2 La1 131.54(6) 1_654 1_554 ?
P1 La2 La1 85.30(3) . 1_554 ?
P2 La2 La1 46.09(5) 1_554 1_554 ?
P3 La2 La1 140.72(4) 1_655 1_554 ?
P6 La2 La1 80.81(4) . 1_554 ?
P6 La2 La1 92.34(4) 2_764 1_554 ?
P3 La2 La1 49.90(4) 2_664 1_554 ?
P4 La2 La1 131.04(2) 1_654 . ?
P4 La2 La1 47.47(2) 1_655 . ?
P2 La2 La1 130.83(6) 1_654 . ?
P1 La2 La1 81.13(3) . . ?
P2 La2 La1 45.57(5) 1_554 . ?
P3 La2 La1 92.65(4) 1_655 . ?
P6 La2 La1 50.21(4) . . ?
P6 La2 La1 140.88(4) 2_764 . ?
P3 La2 La1 81.27(4) 2_664 . ?
La1 La2 La1 88.341(7) 1_554 . ?
P4 La2 La1 46.59(2) 1_654 1_654 ?
P4 La2 La1 129.69(2) 1_655 1_654 ?
P2 La2 La1 46.03(6) 1_654 1_654 ?
P1 La2 La1 92.28(3) . 1_654 ?
P2 La2 La1 131.85(6) 1_554 1_654 ?
P3 La2 La1 91.60(4) 1_655 1_654 ?
P6 La2 La1 136.26(4) . 1_654 ?
P6 La2 La1 45.73(4) 2_764 1_654 ?
P3 La2 La1 103.69(4) 2_664 1_654 ?
La1 La2 La1 91.572(14) 1_554 1_654 ?
La1 La2 La1 173.391(9) . 1_654 ?
Si1 P1 Si2 100.89(9) . . ?
Si1 P1 Si1 107.11(8) . 3 ?
Si2 P1 Si1 110.95(10) . 3 ?
Si1 P1 La2 92.41(6) . . ?
Si2 P1 La2 89.75(7) . . ?
Si1 P1 La2 147.51(8) 3 . ?
Si1 P2 La1 116.22(11) 1_556 1_556 ?
Si1 P2 La1 91.58(10) 1_556 . ?
La1 P2 La1 150.55(4) 1_556 . ?
Si1 P2 La2 123.50(6) 1_556 1_456 ?
La1 P2 La2 86.42(6) 1_556 1_456 ?
La1 P2 La2 85.81(6) . 1_456 ?
Si1 P2 La2 92.46(5) 1_556 1_556 ?
La1 P2 La2 84.92(5) 1_556 1_556 ?
La1 P2 La2 84.33(5) . 1_556 ?
La2 P2 La2 142.92(4) 1_456 1_556 ?
P6 P3 P6 104.71(12) . 2_665 ?
P6 P3 La1 74.44(5) . . ?
P6 P3 La1 67.14(10) 2_665 . ?
P6 P3 La1 63.26(5) . 2_664 ?
P6 P3 La1 121.86(14) 2_665 2_664 ?
La1 P3 La1 137.69(8) . 2_664 ?
P6 P3 La2 113.79(6) . 1_455 ?
P6 P3 La2 121.50(13) 2_665 1_455 ?
La1 P3 La2 82.48(6) . 1_455 ?
La1 P3 La2 114.40(6) 2_664 1_455 ?
P6 P3 La2 130.35(6) . 2_665 ?
P6 P3 La2 69.23(11) 2_665 2_665 ?
La1 P3 La2 134.36(7) . 2_665 ?
La1 P3 La2 78.35(5) 2_664 2_665 ?
La2 P3 La2 110.05(7) 1_455 2_665 ?
Si2 P4 La2 119.30(11) 1_455 1_456 ?
Si2 P4 La1 115.08(6) 1_455 . ?
La2 P4 La1 87.04(5) 1_456 . ?
Si2 P4 La2 93.83(10) 1_455 1_455 ?
La2 P4 La2 145.61(4) 1_456 1_455 ?
La1 P4 La2 86.81(5) . 1_455 ?
Si2 P4 La1 89.03(5) 1_455 1_455 ?
La2 P4 La1 85.90(5) 1_456 1_455 ?
La1 P4 La1 155.18(4) . 1_455 ?
La2 P4 La1 85.68(5) 1_455 1_455 ?
Si2 P5 Si2 112.26(8) . 3_455 ?
Si2 P5 Si1 101.88(8) . 1_556 ?
Si2 P5 Si1 112.79(9) 3_455 1_556 ?
Si2 P5 La1 88.74(6) . . ?
Si2 P5 La1 144.28(8) 3_455 . ?
Si1 P5 La1 89.08(6) 1_556 . ?
P2 Si1 P1 102.72(8) 1_554 . ?
P2 Si1 P1 133.32(10) 1_554 3_455 ?
P1 Si1 P1 104.42(8) . 3_455 ?
P2 Si1 P5 105.61(11) 1_554 1_554 ?
P1 Si1 P5 110.10(9) . 1_554 ?
P1 Si1 P5 99.73(9) 3_455 1_554 ?
P4 Si2 P5 105.37(8) 1_655 . ?
P4 Si2 P5 133.61(10) 1_655 3 ?
P5 Si2 P5 99.41(8) . 3 ?
P4 Si2 P1 105.07(11) 1_655 . ?
P5 Si2 P1 111.21(9) . . ?
P5 Si2 P1 101.45(9) 3 . ?
P3 P6 P3 104.62(12) . 2_664 ?
P3 P6 La1 74.13(6) . 2_664 ?
P3 P6 La1 67.66(10) 2_664 2_664 ?
P3 P6 La1 63.19(5) . . ?
P3 P6 La1 122.69(14) 2_664 . ?
La1 P6 La1 137.32(8) 2_664 . ?
P3 P6 La2 130.36(6) . . ?
P3 P6 La2 69.92(11) 2_664 . ?
La1 P6 La2 135.51(7) 2_664 . ?
La1 P6 La2 78.48(5) . . ?
P3 P6 La2 113.48(6) . 2_765 ?
P3 P6 La2 121.81(13) 2_664 2_765 ?
La1 P6 La2 82.16(6) 2_664 2_765 ?
La1 P6 La2 113.41(6) . 2_765 ?
La2 P6 La2 109.98(7) . 2_765 ?

loop_
_geom_bond_atom_site_label_1
_geom_bond_atom_site_label_2
_geom_bond_distance
_geom_bond_site_symmetry_2
_geom_bond_publ_flag
La1 P2 2.956(3) 1_554 ?
La1 P2 2.979(3) . ?
La1 P6 2.984(2) 2_665 ?
La1 P3 2.995(2) . ?
La1 P4 3.0026(11) . ?
La1 P5 3.0276(13) . ?
La1 P4 3.0466(11) 1_655 ?
La1 P3 3.214(2) 2_665 ?
La1 P6 3.233(2) . ?
La1 La2 4.1147(6) 1_556 ?
La1 La2 4.1227(5) . ?
La1 La2 4.1279(5) 1_456 ?
La2 P4 2.992(3) 1_654 ?
La2 P4 3.016(3) 1_655 ?
La2 P2 3.0836(11) 1_654 ?
La2 P1 3.1245(14) . ?
La2 P2 3.1476(11) 1_554 ?
La2 P3 3.271(2) 1_655 ?
La2 P6 3.284(2) . ?
La2 P6 3.288(2) 2_764 ?
La2 P3 3.299(2) 2_664 ?
La2 La1 4.1147(6) 1_554 ?
La2 La1 4.1279(5) 1_654 ?
P1 Si1 2.228(2) . ?
P1 Si2 2.251(3) . ?
P1 Si1 2.257(2) 3 ?
P2 Si1 2.1928(19) 1_556 ?
P2 La1 2.956(3) 1_556 ?
P2 La2 3.0836(11) 1_456 ?
P2 La2 3.1476(11) 1_556 ?
P3 P6 2.2617(15) . ?
P3 P6 2.2973(16) 2_665 ?
P3 La1 3.214(2) 2_664 ?
P3 La2 3.271(2) 1_455 ?
P3 La2 3.299(2) 2_665 ?
P4 Si2 2.1888(19) 1_455 ?
P4 La2 2.992(3) 1_456 ?
P4 La2 3.016(3) 1_455 ?
P4 La1 3.0466(11) 1_455 ?
P5 Si2 2.231(2) . ?
P5 Si2 2.238(2) 3_455 ?
P5 Si1 2.257(2) 1_556 ?
Si1 P2 2.1929(19) 1_554 ?
Si1 P1 2.257(2) 3_455 ?
Si1 P5 2.257(2) 1_554 ?
Si2 P4 2.1887(19) 1_655 ?
Si2 P5 2.238(2) 3 ?
P6 P3 2.2973(16) 2_664 ?
P6 La1 2.984(2) 2_664 ?
P6 La2 3.288(2) 2_765 ?
